data_1506938
loop_
_publ_author_name
'Hulin, Bernard'
'Newton, Linda S.'
'Cabral, Shawn'
'Walker, Aaron J.'
'Bordner, Jon'

_publ_section_title
;
 Three-component, stereoselective palladium-catalyzed synthesis of
 functionalized bicyclopentanoids.
;
_journal_issue 23
_journal_name_full 'Organic letters'
_journal_page_first 4343
_journal_page_last 4345
_journal_paper_doi 10.1021/ol048140r
_journal_volume 6
_journal_year 2004
_chemical_formula_sum 'C18 H26 O8'
_chemical_formula_weight 370.39
_chemical_name_systematic
; 
 ? 
;
_space_group_IT_number 14
_symmetry_cell_setting monoclinic
_symmetry_space_group_name_Hall '-P 2ybc'
_symmetry_space_group_name_H-M 'P 1 21/c 1'
_atom_sites_solution_hydrogens geom
_atom_sites_solution_primary direct
_atom_sites_solution_secondary difmap
_audit_creation_method SHELXL-97
_cell_angle_alpha 90.00
_cell_angle_beta 95.200(3)
_cell_angle_gamma 90.00
_cell_formula_units_Z 4
_cell_length_a 7.2663(7)
_cell_length_b 9.8732(10)
_cell_length_c 26.502(3)
_cell_measurement_temperature 298(2)
_cell_volume 1893.5(3)
_computing_cell_refinement 'Bruker SMART'
_computing_data_collection 'Bruker SMART'
_computing_data_reduction 'Bruker SAINT'
_computing_molecular_graphics 'Bruker SHELXTL'
_computing_publication_material 'Bruker SHELXTL'
_computing_structure_refinement 'SHELXL-97 (Sheldrick, 1997)'
_computing_structure_solution 'SHELXS-97 (Sheldrick, 1990)'
_diffrn_ambient_temperature 298(2)
_diffrn_measured_fraction_theta_full 0.991
_diffrn_measured_fraction_theta_max 0.991
_diffrn_measurement_device_type 'CCD area detector'
_diffrn_measurement_method 'phi and omega scans'
_diffrn_radiation_monochromator graphite
_diffrn_radiation_source 'fine-focus sealed tube'
_diffrn_radiation_type CuK\a
_diffrn_radiation_wavelength 1.54178
_diffrn_reflns_av_R_equivalents 0.1005
_diffrn_reflns_av_sigmaI/netI 0.0795
_diffrn_reflns_limit_h_max 6
_diffrn_reflns_limit_h_min -6
_diffrn_reflns_limit_k_max 9
_diffrn_reflns_limit_k_min -5
_diffrn_reflns_limit_l_max 22
_diffrn_reflns_limit_l_min -24
_diffrn_reflns_number 3730
_diffrn_reflns_theta_full 45.00
_diffrn_reflns_theta_max 45.00
_diffrn_reflns_theta_min 3.35
_exptl_absorpt_coefficient_mu 0.859
_exptl_absorpt_correction_type none
_exptl_crystal_colour COLORLESS
_exptl_crystal_density_diffrn 1.299
_exptl_crystal_density_method 'not measured'
_exptl_crystal_description PLATE
_exptl_crystal_F_000 792
_refine_diff_density_max 0.170
_refine_diff_density_min -0.182
_refine_diff_density_rms 0.040
_refine_ls_extinction_coef 0.0013(5)
_refine_ls_extinction_expression Fc^*^=kFc[1+0.001xFc^2^\l^3^/sin(2\q)]^-1/4^
_refine_ls_extinction_method SHELXL
_refine_ls_goodness_of_fit_ref 1.038
_refine_ls_hydrogen_treatment mixed
_refine_ls_matrix_type full
_refine_ls_number_parameters 236
_refine_ls_number_reflns 1516
_refine_ls_number_restraints 0
_refine_ls_restrained_S_all 1.038
_refine_ls_R_factor_all 0.0824
_refine_ls_R_factor_gt 0.0589
_refine_ls_shift/su_max 0.016
_refine_ls_shift/su_mean 0.004
_refine_ls_structure_factor_coef Fsqd
_refine_ls_weighting_details 'calc w=1/[\s^2^(Fo^2^)+(0.0908P)^2^+0.3715P] where P=(Fo^2^+2Fc^2^)/3'
_refine_ls_weighting_scheme calc
_refine_ls_wR_factor_gt 0.1538
_refine_ls_wR_factor_ref 0.1680
_reflns_number_gt 1084
_reflns_number_total 1516
_reflns_threshold_expression >2sigma(I)
_cod_data_source_file ol048140rsi20040914_024542.cif
_cod_data_source_block i111
_cod_depositor_comments
;
The following automatic conversions were performed:

'_symmetry_cell_setting' value 'Monoclinic' changed to 'monoclinic'
according to /home/saulius/struct/CIF-dictionaries/cif_core.dic
dictionary named 'cif_core.dic' version 2.4.1 from 2010-06-29.

Automatic conversion script
Id: cif_fix_values 1715 2011-07-08 13:25:40Z adriana 
;
_cod_original_sg_symbol_H-M P2(1)/c
_cod_database_code 1506938

loop_
_symmetry_equiv_pos_as_xyz
'x, y, z'
'-x, y+1/2, -z+1/2'
'-x, -y, -z'
'x, -y-1/2, z-1/2'

loop_
_atom_site_label
_atom_site_type_symbol
_atom_site_fract_x
_atom_site_fract_y
_atom_site_fract_z
_atom_site_U_iso_or_equiv
_atom_site_adp_type
_atom_site_occupancy
_atom_site_symmetry_multiplicity
_atom_site_calc_flag
_atom_site_refinement_flags
C1 C 0.3937(7) 0.8031(5) -0.00961(19) 0.0586(14) Uani 1 1 d .
H1A H 0.4747 0.8819 -0.0037 0.080 Uiso 1 1 calc R
C2 C 0.4943(7) 0.6828(6) 0.0144(2) 0.0721(16) Uani 1 1 d .
H2A H 0.6215 0.6815 0.0061 0.080 Uiso 1 1 calc R
H2B H 0.4349 0.5992 0.0026 0.080 Uiso 1 1 calc R
C3 C 0.4860(7) 0.6989(6) 0.0707(2) 0.0727(17) Uani 1 1 d .
H3A H 0.5988 0.7397 0.0861 0.080 Uiso 1 1 calc R
H3B H 0.4694 0.6116 0.0865 0.080 Uiso 1 1 calc R
C4 C 0.3188(7) 0.7916(5) 0.07692(18) 0.0621(15) Uani 1 1 d .
H4A H 0.3591 0.8760 0.0940 0.080 Uiso 1 1 calc R
C5 C 0.2340(7) 0.8207(5) 0.02300(19) 0.0656(16) Uani 1 1 d .
H5A H 0.1876 0.9139 0.0205 0.080 Uiso 1 1 calc R
C6 C 0.0728(8) 0.7196(7) 0.0140(2) 0.0885(19) Uani 1 1 d .
H6A H -0.0425 0.7678 0.0060 0.080 Uiso 1 1 calc R
H6B H 0.0930 0.6602 -0.0141 0.080 Uiso 1 1 calc R
C7 C 0.0647(7) 0.6376(6) 0.0625(2) 0.0789(18) Uani 1 1 d .
H7A H -0.0623 0.6207 0.0692 0.080 Uiso 1 1 calc R
H7B H 0.1277 0.5515 0.0601 0.080 Uiso 1 1 calc R
C8 C 0.1622(7) 0.7259(5) 0.10358(19) 0.0647(15) Uani 1 1 d .
H8A H 0.0764 0.7979 0.1113 0.080 Uiso 1 1 calc R
C9 C 0.3505(7) 0.7895(5) -0.06663(19) 0.0585(14) Uani 1 1 d .
H9A H 0.2578 0.7178 -0.0727 0.080 Uiso 1 1 calc R
C10 C 0.5186(8) 0.7478(8) -0.0920(2) 0.0682(17) Uani 1 1 d .
O11 O 0.5450(6) 0.6411(5) -0.11047(16) 0.0958(15) Uani 1 1 d .
O12 O 0.6399(5) 0.8496(4) -0.08941(13) 0.0791(12) Uani 1 1 d .
C13 C 0.8111(7) 0.8276(7) -0.1115(2) 0.100(2) Uani 1 1 d .
H13A H 0.8861 0.9076 -0.1074 0.080 Uiso 1 1 calc R
H13B H 0.7860 0.8078 -0.1469 0.080 Uiso 1 1 calc R
H13C H 0.8756 0.7528 -0.0949 0.080 Uiso 1 1 calc R
C14 C 0.2719(7) 0.9173(7) -0.0917(2) 0.0611(16) Uani 1 1 d .
O15 O 0.2307(5) 1.0184(4) -0.07144(14) 0.0839(14) Uani 1 1 d .
O16 O 0.2536(5) 0.9002(4) -0.14181(16) 0.0774(12) Uani 1 1 d .
C17 C 0.1933(8) 1.0141(7) -0.1722(2) 0.0907(19) Uani 1 1 d .
H17A H 0.1856 0.9893 -0.2073 0.080 Uiso 1 1 calc R
H17B H 0.2800 1.0870 -0.1661 0.080 Uiso 1 1 calc R
H17C H 0.0739 1.0427 -0.1635 0.080 Uiso 1 1 calc R
C18 C 0.2168(7) 0.6498(6) 0.1524(2) 0.0656(16) Uani 1 1 d .
H18A H 0.2877 0.5694 0.1444 0.080 Uiso 1 1 calc R
C19 C 0.3338(9) 0.7348(10) 0.1902(3) 0.0779(19) Uani 1 1 d .
O20 O 0.3388(7) 0.8550(6) 0.19215(16) 0.1081(17) Uani 1 1 d .
O21 O 0.4325(6) 0.6546(5) 0.22240(18) 0.0979(14) Uani 1 1 d .
C22 C 0.5489(9) 0.7179(8) 0.2622(3) 0.122(3) Uani 1 1 d .
H22A H 0.6129 0.6495 0.2827 0.080 Uiso 1 1 calc R
H22B H 0.4746 0.7713 0.2828 0.080 Uiso 1 1 calc R
H22C H 0.6370 0.7751 0.2477 0.080 Uiso 1 1 calc R
C23 C 0.0509(9) 0.6050(8) 0.1779(2) 0.0762(18) Uani 1 1 d .
O24 O -0.0396(6) 0.6796(5) 0.20068(19) 0.1188(18) Uani 1 1 d .
O25 O 0.0164(6) 0.4768(5) 0.17288(15) 0.1014(15) Uani 1 1 d .
C26 C -0.1436(9) 0.4261(7) 0.1953(3) 0.121(3) Uani 1 1 d .
H26A H -0.1546 0.3304 0.1895 0.080 Uiso 1 1 calc R
H26B H -0.2524 0.4709 0.1803 0.080 Uiso 1 1 calc R
H26C H -0.1304 0.4433 0.2311 0.080 Uiso 1 1 calc R

loop_
_atom_site_aniso_label
_atom_site_aniso_U_11
_atom_site_aniso_U_22
_atom_site_aniso_U_33
_atom_site_aniso_U_23
_atom_site_aniso_U_13
_atom_site_aniso_U_12
C1 0.061(3) 0.046(4) 0.069(4) 0.000(3) 0.005(3) 0.000(3)
C2 0.064(4) 0.077(4) 0.077(4) -0.001(3) 0.012(3) 0.008(3)
C3 0.060(4) 0.074(4) 0.084(4) 0.012(3) 0.010(3) -0.006(3)
C4 0.071(4) 0.055(3) 0.061(4) -0.005(3) 0.010(3) -0.010(3)
C5 0.071(4) 0.058(4) 0.070(4) 0.004(3) 0.019(3) 0.009(3)
C6 0.066(4) 0.127(5) 0.074(4) 0.009(4) 0.014(3) -0.006(4)
C7 0.066(4) 0.093(5) 0.079(4) 0.004(4) 0.013(3) -0.005(4)
C8 0.066(4) 0.063(4) 0.066(4) -0.003(3) 0.012(3) 0.005(3)
C9 0.056(4) 0.051(4) 0.069(4) 0.005(3) 0.012(3) -0.001(3)
C10 0.069(5) 0.066(5) 0.071(4) 0.006(4) 0.013(4) -0.001(5)
O11 0.105(3) 0.070(3) 0.117(3) -0.016(3) 0.039(2) 0.011(3)
O12 0.060(3) 0.082(3) 0.098(3) -0.006(2) 0.024(2) -0.003(3)
C13 0.056(4) 0.142(6) 0.104(5) 0.010(4) 0.012(4) -0.001(4)
C14 0.049(3) 0.075(5) 0.060(5) -0.001(4) 0.011(3) -0.005(3)
O15 0.106(3) 0.073(3) 0.074(3) -0.005(2) 0.014(2) 0.020(3)
O16 0.090(3) 0.075(3) 0.067(3) 0.007(2) 0.008(2) 0.019(2)
C17 0.087(4) 0.104(5) 0.081(4) 0.010(4) 0.008(3) 0.011(4)
C18 0.064(4) 0.069(4) 0.065(4) -0.002(4) 0.013(3) 0.005(3)
C19 0.075(5) 0.093(6) 0.068(5) 0.015(5) 0.019(4) 0.007(5)
O20 0.143(4) 0.091(4) 0.088(3) -0.009(3) -0.001(3) -0.018(4)
O21 0.094(3) 0.119(4) 0.079(3) 0.003(3) -0.007(2) 0.001(3)
C22 0.089(5) 0.186(8) 0.091(5) 0.009(5) 0.006(4) 0.008(5)
C23 0.077(5) 0.071(6) 0.084(4) 0.006(4) 0.026(4) 0.011(4)
O24 0.116(4) 0.089(4) 0.163(4) -0.002(3) 0.075(3) 0.000(3)
O25 0.112(4) 0.076(4) 0.123(4) -0.012(3) 0.049(3) -0.027(3)
C26 0.120(6) 0.108(6) 0.143(6) -0.010(5) 0.049(5) -0.045(5)

loop_
_atom_type_symbol
_atom_type_description
_atom_type_scat_dispersion_real
_atom_type_scat_dispersion_imag
_atom_type_scat_source
C C 0.0181 0.0091 'International Tables Vol C Tables 4.2.6.8 and 6.1.1.4'
H H 0.0000 0.0000 'International Tables Vol C Tables 4.2.6.8 and 6.1.1.4'
O O 0.0492 0.0322 'International Tables Vol C Tables 4.2.6.8 and 6.1.1.4'

loop_
_geom_angle_atom_site_label_1
_geom_angle_atom_site_label_2
_geom_angle_atom_site_label_3
_geom_angle
C2 C1 C5 102.5(4)
C2 C1 C9 113.5(4)
C5 C1 C9 118.4(4)
C1 C2 C3 105.9(4)
C2 C3 C4 105.7(4)
C5 C4 C8 104.8(4)
C5 C4 C3 105.5(4)
C8 C4 C3 114.9(4)
C1 C5 C4 104.2(4)
C1 C5 C6 116.5(4)
C4 C5 C6 105.1(4)
C7 C6 C5 107.5(4)
C8 C7 C6 104.4(5)
C18 C8 C7 113.3(5)
C18 C8 C4 117.0(4)
C7 C8 C4 103.3(4)
C10 C9 C14 108.7(4)
C10 C9 C1 111.5(4)
C14 C9 C1 113.4(5)
O11 C10 O12 124.1(6)
O11 C10 C9 126.6(6)
O12 C10 C9 109.3(6)
C10 O12 C13 117.2(5)
O15 C14 O16 123.5(6)
O15 C14 C9 127.2(5)
O16 C14 C9 109.3(5)
C14 O16 C17 117.3(4)
C23 C18 C19 107.0(5)
C23 C18 C8 111.8(5)
C19 C18 C8 112.3(5)
O20 C19 O21 123.8(7)
O20 C19 C18 126.7(7)
O21 C19 C18 109.5(7)
C19 O21 C22 117.5(6)
O24 C23 O25 123.2(6)
O24 C23 C18 123.4(7)
O25 C23 C18 113.4(6)
C23 O25 C26 116.9(5)

loop_
_geom_bond_atom_site_label_1
_geom_bond_atom_site_label_2
_geom_bond_distance
C1 C2 1.505(6)
C1 C5 1.519(6)
C1 C9 1.521(6)
C2 C3 1.508(7)
C3 C4 1.542(6)
C4 C5 1.531(6)
C4 C8 1.537(7)
C5 C6 1.540(7)
C6 C7 1.525(7)
C7 C8 1.520(7)
C8 C18 1.517(7)
C9 C10 1.505(7)
C9 C14 1.514(7)
C10 O11 1.185(6)
C10 O12 1.334(6)
O12 C13 1.438(6)
C14 O15 1.184(6)
C14 O16 1.334(6)
O16 C17 1.429(6)
C18 C23 1.501(7)
C18 C19 1.509(8)
C19 O20 1.188(7)
C19 O21 1.326(7)
O21 C22 1.433(7)
C23 O24 1.188(6)
C23 O25 1.294(7)
O25 C26 1.443(6)
